data_7233884
loop_
_publ_author_name
'Shuo-Hsien Cheng'
'Wen-Yi Hung'
'Ming-Hung Cheng'
'Hsiao-Fan Chen'
'Atul Chaskar'
'Gene-Hsiang Lee'
'Shu-Hua Chou'
'Ken-Tsung Wong'

_publ_section_title
;
 Highly twisted biphenyl-linked carbazole-benzimidazole hybrid bipolar
 host materials for efficient PhOLEDs
;
_journal_name_full 'Journal of Materials Chemistry C'
_journal_page_first 8554
_journal_page_last 8563
_journal_paper_doi 10.1039/C4TC01463D
_journal_volume 2
_journal_year 2014
_chemical_formula_sum 'C49.5 H34 Cl N3'
_chemical_formula_weight 706.25
_space_group_IT_number 2
_space_group_name_Hall '-P 1'
_space_group_name_H-M_alt 'P -1'
_symmetry_cell_setting triclinic
_symmetry_space_group_name_H-M 'P -1'
_atom_sites_solution_hydrogens geom
_atom_sites_solution_primary direct
_atom_sites_solution_secondary difmap
_cell_angle_alpha 79.376(2)
_cell_angle_beta 88.390(2)
_cell_angle_gamma 70.557(2)
_cell_formula_units_Z 2
_cell_length_a 10.7471(7)
_cell_length_b 13.3671(9)
_cell_length_c 13.5963(8)
_cell_measurement_reflns_used 2428
_cell_measurement_temperature 150(2)
_cell_measurement_theta_max 25.35
_cell_measurement_theta_min 2.44
_cell_volume 1809.1(2)
_computing_cell_refinement 'Bruker SAINT'
_computing_data_collection 'Bruker SMART'
_computing_data_reduction 'Bruker SAINT'
_computing_molecular_graphics 'Bruker SHELXTL'
_computing_publication_material 'Bruker SHELXTL'
_computing_structure_refinement 'SHELXL-97 (Sheldrick, 1997)'
_computing_structure_solution 'SHELXS-97 (Sheldrick, 1990)'
_diffrn_ambient_temperature 150(2)
_diffrn_measured_fraction_theta_full 0.996
_diffrn_measured_fraction_theta_max 0.996
_diffrn_measurement_device_type 'BRUKER SMART APEXCCD area detector'
_diffrn_measurement_method 'omega scans'
_diffrn_radiation_monochromator graphite
_diffrn_radiation_source 'fine-focus sealed tube'
_diffrn_radiation_type MoK\a
_diffrn_radiation_wavelength 0.71073
_diffrn_reflns_av_R_equivalents 0.0406
_diffrn_reflns_av_sigmaI/netI 0.0646
_diffrn_reflns_limit_h_max 13
_diffrn_reflns_limit_h_min -13
_diffrn_reflns_limit_k_max 17
_diffrn_reflns_limit_k_min -17
_diffrn_reflns_limit_l_max 17
_diffrn_reflns_limit_l_min -17
_diffrn_reflns_number 18225
_diffrn_reflns_theta_full 27.50
_diffrn_reflns_theta_max 27.50
_diffrn_reflns_theta_min 1.52
_exptl_absorpt_coefficient_mu 0.147
_exptl_absorpt_correction_T_max 0.9712
_exptl_absorpt_correction_T_min 0.9491
_exptl_absorpt_correction_type multi-scan
_exptl_crystal_colour colorless
_exptl_crystal_density_diffrn 1.297
_exptl_crystal_density_meas ?
_exptl_crystal_density_method 'not measured'
_exptl_crystal_description block
_exptl_crystal_F_000 738
_exptl_crystal_size_max 0.36
_exptl_crystal_size_mid 0.20
_exptl_crystal_size_min 0.20
_refine_diff_density_max 0.932
_refine_diff_density_min -0.686
_refine_diff_density_rms 0.051
_refine_ls_extinction_method none
_refine_ls_goodness_of_fit_ref 1.063
_refine_ls_hydrogen_treatment constr
_refine_ls_matrix_type full
_refine_ls_number_parameters 487
_refine_ls_number_reflns 8267
_refine_ls_number_restraints 0
_refine_ls_restrained_S_all 1.063
_refine_ls_R_factor_all 0.0973
_refine_ls_R_factor_gt 0.0684
_refine_ls_shift/su_max 0.008
_refine_ls_shift/su_mean 0.001
_refine_ls_structure_factor_coef Fsqd
_refine_ls_weighting_details 'calc w=1/[\s^2^(Fo^2^)+(0.0399P)^2^+1.1687P] where P=(Fo^2^+2Fc^2^)/3'
_refine_ls_weighting_scheme calc
_refine_ls_wR_factor_gt 0.1319
_refine_ls_wR_factor_ref 0.1458
_reflns_number_gt 5968
_reflns_number_total 8267
_reflns_threshold_expression >2sigma(I)
_cod_data_source_file 1000002.cif
_cod_data_source_block PCOD1000002
_cod_depositor_comments
;
The following automatic conversions were performed:

data item '_symmetry_cell_setting' value 'Triclinic' was changed to
'triclinic' in accordance with the built-in table derived from the
CIF Core dictionary named 'cif_core.dic' version 2.4.5 last updated
on 2014-11-21.

data item '_exptl_crystal_density_meas' value 'not_measured' was
changed to '?' -- the value is perceived as not measured.

Automatic conversion script
Id: cif_fix_values 6909 2019-04-08 15:41:33Z antanas 
;
_cod_original_sg_symbol_H-M P-1
_cod_original_formula_sum 'C49.50 H34 Cl N3'
_cod_database_code 7233884

loop_
_symmetry_equiv_pos_as_xyz
'x, y, z'
'-x, -y, -z'

loop_
_atom_site_label
_atom_site_type_symbol
_atom_site_fract_x
_atom_site_fract_y
_atom_site_fract_z
_atom_site_U_iso_or_equiv
_atom_site_adp_type
_atom_site_occupancy
_atom_site_symmetry_multiplicity
_atom_site_calc_flag
_atom_site_refinement_flags
_atom_site_disorder_assembly
_atom_site_disorder_group
N1 N 0.46213(18) 1.30029(15) 0.19420(14) 0.0236(4) Uani 1 1 d . . .
N2 N 0.45321(19) 0.74287(16) 0.22832(14) 0.0251(4) Uani 1 1 d . . .
N3 N 0.45269(19) 0.81803(16) 0.06588(14) 0.0249(4) Uani 1 1 d . . .
C1 C 0.5382(2) 1.36837(18) 0.17938(16) 0.0222(5) Uani 1 1 d . . .
C2 C 0.5059(2) 1.47321(19) 0.12571(17) 0.0247(5) Uani 1 1 d . . .
H2 H 0.4204 1.5109 0.0956 0.030 Uiso 1 1 calc R . .
C3 C 0.6030(2) 1.52052(19) 0.11784(18) 0.0272(5) Uani 1 1 d . . .
H3 H 0.5837 1.5922 0.0816 0.033 Uiso 1 1 calc R . .
C4 C 0.7292(2) 1.46529(19) 0.16199(18) 0.0278(5) Uani 1 1 d . . .
H4 H 0.7942 1.4997 0.1547 0.033 Uiso 1 1 calc R . .
C5 C 0.7605(2) 1.36128(19) 0.21599(18) 0.0270(5) Uani 1 1 d . . .
H5 H 0.8463 1.3241 0.2457 0.032 Uiso 1 1 calc R . .
C6 C 0.6640(2) 1.31186(18) 0.22606(16) 0.0217(5) Uani 1 1 d . . .
C7 C 0.6626(2) 1.20552(18) 0.27344(16) 0.0218(5) Uani 1 1 d . . .
C8 C 0.5374(2) 1.20149(18) 0.25090(16) 0.0222(5) Uani 1 1 d . . .
C9 C 0.5022(2) 1.11086(19) 0.28713(17) 0.0245(5) Uani 1 1 d . . .
H9 H 0.4177 1.1085 0.2717 0.029 Uiso 1 1 calc R . .
C10 C 0.5943(2) 1.02424(19) 0.34644(17) 0.0249(5) Uani 1 1 d . . .
H10 H 0.5720 0.9614 0.3716 0.030 Uiso 1 1 calc R . .
C11 C 0.7201(2) 1.02572(19) 0.37091(16) 0.0230(5) Uani 1 1 d . . .
C12 C 0.7539(2) 1.11711(18) 0.33409(16) 0.0226(5) Uani 1 1 d . . .
H12 H 0.8382 1.1194 0.3500 0.027 Uiso 1 1 calc R . .
C13 C 0.8137(2) 0.92948(18) 0.43631(17) 0.0247(5) Uani 1 1 d . . .
C14 C 0.7669(3) 0.8804(2) 0.52259(18) 0.0319(6) Uani 1 1 d . . .
H14 H 0.6766 0.9091 0.5379 0.038 Uiso 1 1 calc R . .
C15 C 0.8492(3) 0.7913(2) 0.58583(19) 0.0396(7) Uani 1 1 d . . .
H15 H 0.8154 0.7583 0.6433 0.047 Uiso 1 1 calc R . .
C16 C 0.9809(3) 0.7504(2) 0.5650(2) 0.0408(7) Uani 1 1 d . . .
H16 H 1.0383 0.6900 0.6090 0.049 Uiso 1 1 calc R . .
C17 C 1.0296(3) 0.7972(2) 0.48036(19) 0.0346(6) Uani 1 1 d . . .
H17 H 1.1207 0.7688 0.4672 0.042 Uiso 1 1 calc R . .
C18 C 0.9468(2) 0.88576(19) 0.41361(17) 0.0257(5) Uani 1 1 d . . .
C19 C 1.0033(2) 0.92847(18) 0.32027(18) 0.0244(5) Uani 1 1 d . . .
C20 C 1.1064(2) 0.9683(2) 0.3290(2) 0.0336(6) Uani 1 1 d . . .
H20 H 1.1392 0.9664 0.3937 0.040 Uiso 1 1 calc R . .
C21 C 1.1619(3) 1.0105(2) 0.2453(2) 0.0400(7) Uani 1 1 d . . .
H21 H 1.2315 1.0378 0.2530 0.048 Uiso 1 1 calc R . .
C22 C 1.1166(3) 1.0130(2) 0.1510(2) 0.0394(7) Uani 1 1 d . . .
H22 H 1.1544 1.0417 0.0933 0.047 Uiso 1 1 calc R . .
C23 C 1.0150(2) 0.9730(2) 0.14114(19) 0.0316(6) Uani 1 1 d . . .
H23 H 0.9839 0.9746 0.0759 0.038 Uiso 1 1 calc R . .
C24 C 0.9570(2) 0.93032(18) 0.22402(18) 0.0241(5) Uani 1 1 d . . .
C25 C 0.8462(2) 0.89140(18) 0.20591(17) 0.0230(5) Uani 1 1 d . . .
C26 C 0.8377(2) 0.79365(18) 0.25778(17) 0.0238(5) Uani 1 1 d . . .
H26 H 0.9058 0.7488 0.3052 0.029 Uiso 1 1 calc R . .
C27 C 0.7319(2) 0.76081(18) 0.24149(17) 0.0240(5) Uani 1 1 d . . .
H27 H 0.7289 0.6936 0.2774 0.029 Uiso 1 1 calc R . .
C28 C 0.6296(2) 0.82520(19) 0.17299(16) 0.0236(5) Uani 1 1 d . . .
C29 C 0.6402(2) 0.92081(19) 0.11815(17) 0.0273(5) Uani 1 1 d . . .
H29 H 0.5735 0.9646 0.0692 0.033 Uiso 1 1 calc R . .
C30 C 0.7467(2) 0.95258(19) 0.13427(17) 0.0258(5) Uani 1 1 d . . .
H30 H 0.7523 1.0177 0.0956 0.031 Uiso 1 1 calc R . .
C31 C 0.5127(2) 0.79590(18) 0.15447(17) 0.0234(5) Uani 1 1 d . . .
C32 C 0.3468(2) 0.73137(18) 0.18242(17) 0.0250(5) Uani 1 1 d . . .
C33 C 0.3495(2) 0.77704(18) 0.08156(17) 0.0238(5) Uani 1 1 d . . .
C34 C 0.2567(2) 0.77389(19) 0.01279(19) 0.0296(5) Uani 1 1 d . . .
H34 H 0.2592 0.8010 -0.0567 0.036 Uiso 1 1 calc R . .
C35 C 0.1618(3) 0.7299(2) 0.0498(2) 0.0357(6) Uani 1 1 d . . .
H35 H 0.0972 0.7276 0.0048 0.043 Uiso 1 1 calc R . .
C36 C 0.1577(2) 0.6888(2) 0.1513(2) 0.0355(6) Uani 1 1 d . . .
H36 H 0.0893 0.6608 0.1738 0.043 Uiso 1 1 calc R . .
C37 C 0.2508(2) 0.6876(2) 0.2201(2) 0.0302(6) Uani 1 1 d . . .
H37 H 0.2492 0.6586 0.2892 0.036 Uiso 1 1 calc R . .
C38 C 0.3311(2) 1.32474(18) 0.15529(16) 0.0224(5) Uani 1 1 d . . .
C39 C 0.3070(2) 1.2648(2) 0.08965(18) 0.0276(5) Uani 1 1 d . . .
H39 H 0.3773 1.2076 0.0704 0.033 Uiso 1 1 calc R . .
C40 C 0.1797(2) 1.2886(2) 0.0523(2) 0.0339(6) Uani 1 1 d . . .
H40 H 0.1625 1.2477 0.0074 0.041 Uiso 1 1 calc R . .
C41 C 0.0777(2) 1.3721(2) 0.0806(2) 0.0364(6) Uani 1 1 d . . .
H41 H -0.0096 1.3883 0.0553 0.044 Uiso 1 1 calc R . .
C42 C 0.1024(3) 1.4320(2) 0.1454(2) 0.0388(7) Uani 1 1 d . . .
H42 H 0.0321 1.4895 0.1642 0.047 Uiso 1 1 calc R . .
C43 C 0.2295(2) 1.4082(2) 0.18323(19) 0.0311(6) Uani 1 1 d . . .
H43 H 0.2465 1.4492 0.2281 0.037 Uiso 1 1 calc R . .
C44 C 0.4880(2) 0.7107(2) 0.33362(17) 0.0255(5) Uani 1 1 d . . .
C45 C 0.4555(2) 0.7877(2) 0.39370(19) 0.0330(6) Uani 1 1 d . . .
H45 H 0.4074 0.8609 0.3663 0.040 Uiso 1 1 calc R . .
C46 C 0.4934(3) 0.7575(3) 0.4944(2) 0.0412(7) Uani 1 1 d . . .
H46 H 0.4720 0.8102 0.5361 0.049 Uiso 1 1 calc R . .
C47 C 0.5621(3) 0.6511(3) 0.5339(2) 0.0470(8) Uani 1 1 d . . .
H47 H 0.5889 0.6306 0.6027 0.056 Uiso 1 1 calc R . .
C48 C 0.5921(3) 0.5744(3) 0.4737(2) 0.0465(8) Uani 1 1 d . . .
H48 H 0.6390 0.5012 0.5016 0.056 Uiso 1 1 calc R . .
C49 C 0.5544(3) 0.6031(2) 0.37280(19) 0.0358(6) Uani 1 1 d . . .
H49 H 0.5737 0.5500 0.3315 0.043 Uiso 1 1 calc R . .
C50 C 0.9210(6) 0.5425(5) 0.4685(5) 0.0503(15) Uani 0.50 1 d P . -1
H50A H 0.8596 0.5176 0.4346 0.060 Uiso 0.50 1 calc PR . -1
H50B H 0.8789 0.6211 0.4655 0.060 Uiso 0.50 1 calc PR . -1
Cl1 Cl 1.05948(11) 0.52215(7) 0.40424(7) 0.0753(3) Uani 1 1 d . . .

loop_
_atom_site_aniso_label
_atom_site_aniso_U_11
_atom_site_aniso_U_22
_atom_site_aniso_U_33
_atom_site_aniso_U_23
_atom_site_aniso_U_13
_atom_site_aniso_U_12
N1 0.0190(10) 0.0239(10) 0.0278(11) -0.0043(8) -0.0012(8) -0.0072(8)
N2 0.0276(11) 0.0289(11) 0.0228(10) -0.0048(8) 0.0002(8) -0.0146(9)
N3 0.0264(11) 0.0273(11) 0.0225(10) -0.0070(8) -0.0012(8) -0.0096(9)
C1 0.0214(11) 0.0275(12) 0.0202(11) -0.0072(9) 0.0033(9) -0.0101(10)
C2 0.0232(12) 0.0256(12) 0.0233(12) -0.0039(10) 0.0002(9) -0.0057(10)
C3 0.0312(13) 0.0233(12) 0.0271(13) -0.0046(10) 0.0030(10) -0.0093(10)
C4 0.0251(13) 0.0292(13) 0.0339(14) -0.0067(11) 0.0036(10) -0.0152(10)
C5 0.0224(12) 0.0311(13) 0.0281(13) -0.0062(10) -0.0018(10) -0.0093(10)
C6 0.0224(12) 0.0237(12) 0.0196(11) -0.0061(9) 0.0022(9) -0.0074(9)
C7 0.0219(12) 0.0236(12) 0.0220(11) -0.0072(9) 0.0042(9) -0.0089(9)
C8 0.0213(12) 0.0250(12) 0.0210(11) -0.0074(9) 0.0017(9) -0.0069(9)
C9 0.0180(11) 0.0287(13) 0.0294(13) -0.0079(10) 0.0035(9) -0.0101(10)
C10 0.0266(12) 0.0249(12) 0.0252(12) -0.0057(10) 0.0040(10) -0.0110(10)
C11 0.0249(12) 0.0263(12) 0.0195(11) -0.0067(9) 0.0026(9) -0.0094(10)
C12 0.0197(11) 0.0260(12) 0.0227(12) -0.0069(9) 0.0009(9) -0.0072(9)
C13 0.0318(13) 0.0231(12) 0.0211(12) -0.0055(9) -0.0032(10) -0.0105(10)
C14 0.0421(15) 0.0316(14) 0.0251(13) -0.0052(11) 0.0013(11) -0.0164(12)
C15 0.064(2) 0.0337(15) 0.0241(13) -0.0003(11) -0.0018(13) -0.0222(14)
C16 0.0574(19) 0.0301(15) 0.0300(15) 0.0036(11) -0.0194(13) -0.0114(13)
C17 0.0344(15) 0.0319(14) 0.0353(15) -0.0065(11) -0.0123(11) -0.0071(12)
C18 0.0315(13) 0.0265(12) 0.0224(12) -0.0058(10) -0.0063(10) -0.0128(10)
C19 0.0195(11) 0.0213(12) 0.0297(13) -0.0055(10) -0.0028(9) -0.0025(9)
C20 0.0263(13) 0.0371(15) 0.0399(15) -0.0116(12) -0.0055(11) -0.0109(11)
C21 0.0289(14) 0.0422(16) 0.0575(19) -0.0158(14) 0.0018(13) -0.0196(13)
C22 0.0405(16) 0.0420(16) 0.0422(16) -0.0072(13) 0.0107(13) -0.0232(13)
C23 0.0349(14) 0.0343(14) 0.0303(14) -0.0078(11) 0.0043(11) -0.0171(12)
C24 0.0210(12) 0.0217(12) 0.0298(13) -0.0056(10) 0.0018(10) -0.0069(9)
C25 0.0243(12) 0.0247(12) 0.0220(12) -0.0077(9) 0.0032(9) -0.0094(10)
C26 0.0236(12) 0.0249(12) 0.0224(12) -0.0043(9) -0.0006(9) -0.0072(10)
C27 0.0269(12) 0.0217(12) 0.0236(12) -0.0025(9) 0.0035(10) -0.0093(10)
C28 0.0267(12) 0.0272(12) 0.0197(11) -0.0080(9) 0.0020(9) -0.0109(10)
C29 0.0329(13) 0.0291(13) 0.0202(12) -0.0014(10) -0.0045(10) -0.0121(11)
C30 0.0344(14) 0.0250(12) 0.0205(12) -0.0006(9) -0.0004(10) -0.0151(11)
C31 0.0260(12) 0.0230(12) 0.0225(12) -0.0055(9) -0.0006(9) -0.0091(10)
C32 0.0261(12) 0.0230(12) 0.0267(13) -0.0097(10) 0.0013(10) -0.0067(10)
C33 0.0239(12) 0.0202(12) 0.0285(13) -0.0094(10) 0.0003(10) -0.0063(9)
C34 0.0313(14) 0.0260(13) 0.0333(14) -0.0108(11) -0.0050(11) -0.0085(11)
C35 0.0290(14) 0.0302(14) 0.0503(17) -0.0143(12) -0.0089(12) -0.0087(11)
C36 0.0267(13) 0.0286(14) 0.0562(18) -0.0137(12) 0.0053(12) -0.0130(11)
C37 0.0279(13) 0.0298(13) 0.0364(14) -0.0101(11) 0.0056(11) -0.0122(11)
C38 0.0190(11) 0.0267(12) 0.0220(12) -0.0010(9) 0.0008(9) -0.0101(10)
C39 0.0246(12) 0.0298(13) 0.0294(13) -0.0093(10) 0.0025(10) -0.0086(10)
C40 0.0308(14) 0.0389(15) 0.0379(15) -0.0129(12) -0.0045(11) -0.0159(12)
C41 0.0214(13) 0.0355(15) 0.0536(18) -0.0081(13) -0.0099(12) -0.0103(11)
C42 0.0232(13) 0.0337(15) 0.0615(19) -0.0216(14) -0.0014(12) -0.0052(11)
C43 0.0258(13) 0.0322(14) 0.0389(15) -0.0140(11) -0.0011(11) -0.0103(11)
C44 0.0276(13) 0.0338(14) 0.0197(11) -0.0048(10) 0.0031(9) -0.0166(11)
C45 0.0304(14) 0.0424(16) 0.0294(14) -0.0111(12) 0.0038(11) -0.0143(12)
C46 0.0446(17) 0.059(2) 0.0283(14) -0.0180(13) 0.0080(12) -0.0231(15)
C47 0.0561(19) 0.068(2) 0.0214(14) -0.0033(14) 0.0011(13) -0.0299(17)
C48 0.0553(19) 0.0458(18) 0.0323(16) 0.0092(13) -0.0032(14) -0.0172(15)
C49 0.0451(16) 0.0329(15) 0.0302(14) -0.0028(11) 0.0023(12) -0.0156(12)
C50 0.050(4) 0.043(4) 0.057(4) -0.009(3) 0.002(3) -0.015(3)
Cl1 0.0996(8) 0.0492(5) 0.0648(6) -0.0038(4) 0.0226(5) -0.0138(5)

loop_
_atom_type_symbol
_atom_type_description
_atom_type_scat_dispersion_real
_atom_type_scat_dispersion_imag
_atom_type_scat_source
C C 0.0033 0.0016 'International Tables Vol C Tables 4.2.6.8 and 6.1.1.4'
H H 0.0000 0.0000 'International Tables Vol C Tables 4.2.6.8 and 6.1.1.4'
N N 0.0061 0.0033 'International Tables Vol C Tables 4.2.6.8 and 6.1.1.4'
Cl Cl 0.1484 0.1585 'International Tables Vol C Tables 4.2.6.8 and 6.1.1.4'

loop_
_geom_angle_atom_site_label_1
_geom_angle_atom_site_label_2
_geom_angle_atom_site_label_3
_geom_angle
_geom_angle_site_symmetry_1
_geom_angle_site_symmetry_3
C8 N1 C1 108.52(18) . .
C8 N1 C38 124.90(19) . .
C1 N1 C38 126.54(19) . .
C32 N2 C31 106.61(18) . .
C32 N2 C44 125.42(19) . .
C31 N2 C44 127.88(19) . .
C31 N3 C33 104.96(19) . .
C2 C1 N1 129.1(2) . .
C2 C1 C6 122.0(2) . .
N1 C1 C6 108.79(19) . .
C3 C2 C1 117.4(2) . .
C2 C3 C4 121.5(2) . .
C5 C4 C3 120.9(2) . .
C4 C5 C6 118.9(2) . .
C5 C6 C1 119.3(2) . .
C5 C6 C7 133.8(2) . .
C1 C6 C7 106.82(19) . .
C12 C7 C8 119.8(2) . .
C12 C7 C6 133.6(2) . .
C8 C7 C6 106.64(19) . .
C9 C8 N1 129.3(2) . .
C9 C8 C7 121.5(2) . .
N1 C8 C7 109.21(19) . .
C10 C9 C8 117.7(2) . .
C9 C10 C11 122.3(2) . .
C12 C11 C10 119.3(2) . .
C12 C11 C13 121.5(2) . .
C10 C11 C13 119.2(2) . .
C11 C12 C7 119.4(2) . .
C14 C13 C18 118.9(2) . .
C14 C13 C11 118.9(2) . .
C18 C13 C11 122.1(2) . .
C15 C14 C13 121.4(3) . .
C16 C15 C14 119.6(2) . .
C15 C16 C17 120.2(2) . .
C16 C17 C18 121.1(3) . .
C17 C18 C13 118.8(2) . .
C17 C18 C19 118.6(2) . .
C13 C18 C19 122.6(2) . .
C20 C19 C24 118.7(2) . .
C20 C19 C18 118.5(2) . .
C24 C19 C18 122.8(2) . .
C21 C20 C19 121.4(2) . .
C22 C21 C20 120.1(2) . .
C21 C22 C23 119.1(2) . .
C22 C23 C24 122.0(2) . .
C23 C24 C19 118.6(2) . .
C23 C24 C25 118.1(2) . .
C19 C24 C25 123.2(2) . .
C30 C25 C26 117.4(2) . .
C30 C25 C24 120.2(2) . .
C26 C25 C24 122.5(2) . .
C27 C26 C25 121.3(2) . .
C26 C27 C28 120.8(2) . .
C29 C28 C27 118.1(2) . .
C29 C28 C31 118.6(2) . .
C27 C28 C31 123.3(2) . .
C30 C29 C28 120.7(2) . .
C29 C30 C25 121.6(2) . .
N3 C31 N2 112.5(2) . .
N3 C31 C28 123.7(2) . .
N2 C31 C28 123.8(2) . .
N2 C32 C37 131.7(2) . .
N2 C32 C33 105.2(2) . .
C37 C32 C33 123.0(2) . .
N3 C33 C32 110.6(2) . .
N3 C33 C34 129.7(2) . .
C32 C33 C34 119.6(2) . .
C35 C34 C33 117.5(2) . .
C34 C35 C36 122.0(2) . .
C37 C36 C35 121.6(2) . .
C36 C37 C32 116.2(2) . .
C43 C38 C39 120.5(2) . .
C43 C38 N1 119.6(2) . .
C39 C38 N1 119.9(2) . .
C40 C39 C38 119.7(2) . .
C41 C40 C39 119.8(2) . .
C42 C41 C40 120.3(2) . .
C41 C42 C43 120.1(2) . .
C38 C43 C42 119.6(2) . .
C45 C44 C49 121.1(2) . .
C45 C44 N2 119.4(2) . .
C49 C44 N2 119.4(2) . .
C44 C45 C46 119.5(3) . .
C47 C46 C45 120.0(3) . .
C46 C47 C48 120.1(3) . .
C47 C48 C49 120.7(3) . .
C44 C49 C48 118.5(3) . .
Cl1 C50 Cl1 115.9(4) . 2_766
C50 Cl1 C50 64.1(4) . 2_766

loop_
_geom_bond_atom_site_label_1
_geom_bond_atom_site_label_2
_geom_bond_distance
_geom_bond_site_symmetry_2
N1 C8 1.393(3) .
N1 C1 1.398(3) .
N1 C38 1.429(3) .
N2 C32 1.383(3) .
N2 C31 1.387(3) .
N2 C44 1.439(3) .
N3 C31 1.319(3) .
N3 C33 1.387(3) .
C1 C2 1.389(3) .
C1 C6 1.412(3) .
C2 C3 1.382(3) .
C3 C4 1.400(3) .
C4 C5 1.382(3) .
C5 C6 1.395(3) .
C6 C7 1.453(3) .
C7 C12 1.397(3) .
C7 C8 1.409(3) .
C8 C9 1.389(3) .
C9 C10 1.381(3) .
C10 C11 1.408(3) .
C11 C12 1.391(3) .
C11 C13 1.492(3) .
C13 C14 1.401(3) .
C13 C18 1.403(3) .
C14 C15 1.380(4) .
C15 C16 1.378(4) .
C16 C17 1.381(4) .
C17 C18 1.402(3) .
C18 C19 1.492(3) .
C19 C20 1.396(3) .
C19 C24 1.406(3) .
C20 C21 1.385(4) .
C21 C22 1.375(4) .
C22 C23 1.385(3) .
C23 C24 1.394(3) .
C24 C25 1.492(3) .
C25 C30 1.394(3) .
C25 C26 1.396(3) .
C26 C27 1.384(3) .
C27 C28 1.396(3) .
C28 C29 1.394(3) .
C28 C31 1.475(3) .
C29 C30 1.382(3) .
C32 C37 1.390(3) .
C32 C33 1.398(3) .
C33 C34 1.402(3) .
C34 C35 1.379(3) .
C35 C36 1.393(4) .
C36 C37 1.384(4) .
C38 C43 1.380(3) .
C38 C39 1.386(3) .
C39 C40 1.385(3) .
C40 C41 1.384(4) .
C41 C42 1.378(4) .
C42 C43 1.386(3) .
C44 C45 1.380(3) .
C44 C49 1.385(3) .
C45 C46 1.386(4) .
C46 C47 1.378(4) .
C47 C48 1.378(4) .
C48 C49 1.388(4) .
C50 Cl1 1.673(6) .
C50 Cl1 1.770(6) 2_766
Cl1 C50 1.770(6) 2_766
